data_2224992
loop_
_publ_author_name
'Fun, Hoong-Kun'
'Goh, Jia Hao'
'Kar, Arnab'
'Goswami, Shyamaprosad'

_publ_section_title
;
 Guanidinium chlorochromate
;
_journal_coeditor_code HB5314
_journal_issue 2
_journal_name_full 'Acta Crystallographica Section E'
_journal_page_first m203
_journal_paper_doi 10.1107/S1600536810002710
_journal_volume 66
_journal_year 2010
_chemical_formula_iupac '(C H6 N3) [Cr Cl O3]'
_chemical_formula_moiety 'C H6 N3 +, Cl Cr O3 -'
_chemical_formula_sum 'C H6 Cl Cr N3 O3'
_chemical_formula_weight 195.54
_chemical_name_common
;
Guanidinium chlorochromate
;
_chemical_name_systematic
;
guanidinium chloridotrioxidochromate(VI)
;
_space_group_IT_number 62
_symmetry_cell_setting orthorhombic
_symmetry_space_group_name_Hall '-P 2ac 2n'
_symmetry_space_group_name_H-M 'P n m a'
_atom_sites_solution_hydrogens geom
_atom_sites_solution_primary direct
_atom_sites_solution_secondary difmap
_audit_creation_method SHELXL-97
_cell_angle_alpha 90.00
_cell_angle_beta 90.00
_cell_angle_gamma 90.00
_cell_formula_units_Z 4
_cell_length_a 5.9708(2)
_cell_length_b 7.5302(2)
_cell_length_c 14.7085(4)
_cell_measurement_reflns_used 7278
_cell_measurement_temperature 100.00(10)
_cell_measurement_theta_max 40.13
_cell_measurement_theta_min 2.77
_cell_volume 661.31(3)
_computing_cell_refinement 'SAINT (Bruker, 2009)'
_computing_data_collection 'APEX2 (Bruker, 2009)'
_computing_data_reduction 'SAINT (Bruker, 2009)'
_computing_molecular_graphics 'SHELXTL (Sheldrick, 2008)'
_computing_publication_material
;
SHELXTL (Sheldrick, 2008) and PLATON (Spek, 2009)
;
_computing_structure_refinement 'SHELXTL (Sheldrick, 2008)'
_computing_structure_solution 'SHELXTL (Sheldrick, 2008)'
_diffrn_ambient_temperature 100.00(10)
_diffrn_measured_fraction_theta_full 0.999
_diffrn_measured_fraction_theta_max 0.999
_diffrn_measurement_device_type
;
Bruker SMART APEXII CCD area-detector diffractometer
;
_diffrn_measurement_method '\f and \w scans'
_diffrn_radiation_monochromator graphite
_diffrn_radiation_source 'fine-focus sealed tube'
_diffrn_radiation_type MoK\a
_diffrn_radiation_wavelength 0.71073
_diffrn_reflns_av_R_equivalents 0.0269
_diffrn_reflns_av_sigmaI/netI 0.0192
_diffrn_reflns_limit_h_max 10
_diffrn_reflns_limit_h_min -8
_diffrn_reflns_limit_k_max 12
_diffrn_reflns_limit_k_min -12
_diffrn_reflns_limit_l_max 25
_diffrn_reflns_limit_l_min -21
_diffrn_reflns_number 11570
_diffrn_reflns_theta_full 37.49
_diffrn_reflns_theta_max 37.49
_diffrn_reflns_theta_min 2.77
_diffrn_standards_number 0
_exptl_absorpt_coefficient_mu 2.074
_exptl_absorpt_correction_T_max 0.875
_exptl_absorpt_correction_T_min 0.273
_exptl_absorpt_correction_type multi-scan
_exptl_absorpt_process_details '(<i>SADABS</i>; Bruker, 2009)'
_exptl_crystal_colour yellow
_exptl_crystal_density_diffrn 1.964
_exptl_crystal_density_method 'not measured'
_exptl_crystal_description plate
_exptl_crystal_F_000 392
_exptl_crystal_size_max 0.85
_exptl_crystal_size_mid 0.20
_exptl_crystal_size_min 0.07
_refine_diff_density_max 0.550
_refine_diff_density_min -0.408
_refine_ls_extinction_method none
_refine_ls_goodness_of_fit_ref 1.096
_refine_ls_hydrogen_treatment refall
_refine_ls_matrix_type full
_refine_ls_number_parameters 61
_refine_ls_number_reflns 1843
_refine_ls_number_restraints 0
_refine_ls_restrained_S_all 1.096
_refine_ls_R_factor_all 0.0214
_refine_ls_R_factor_gt 0.0195
_refine_ls_shift/su_max_lt 0.001
_refine_ls_shift/su_mean 0.000
_refine_ls_structure_factor_coef Fsqd
_refine_ls_weighting_details 'calc w=1/[\s^2^(Fo^2^)+(0.0252P)^2^+0.1555P] where P=(Fo^2^+2Fc^2^)/3'
_refine_ls_weighting_scheme calc
_refine_ls_wR_factor_gt 0.0526
_refine_ls_wR_factor_ref 0.0536
_reflns_number_gt 1727
_reflns_number_total 1843
_reflns_threshold_expression I>2\s(I)
_cod_data_source_file hb5314.cif
_cod_data_source_block I
_cod_depositor_comments
;
The following automatic conversions were performed:
'_symmetry_cell_setting' value 'Orthorhombic' changed to 'orthorhombic'
according to '/home/saulius/struct/CIF-dictionaries/cif_core.dic'
dictionary named 'cif_core.dic' version 2.4.1 from 2010-06-29.

Automatic conversion script
Id: cif_fix_enum 1527 2010-12-29 10:47:43Z saulius 

The following automatic conversions were performed:

'_symmetry_cell_setting' value 'Orthorhombic' changed to
'orthorhombic' according to
/home/saulius/struct/CIF-dictionaries/cif_core.dic dictionary named
'cif_core.dic' version 2.4.1 from 2010-06-29.

Automatic conversion script
Id: cif_fix_values 1715 2011-07-08 13:25:40Z adriana 
;
_cod_database_code 2224992
_cod_database_fobs_code 2224992

loop_
_symmetry_equiv_pos_as_xyz
'x, y, z'
'-x+1/2, -y, z+1/2'
'-x, y+1/2, -z'
'x+1/2, -y+1/2, -z+1/2'
'-x, -y, -z'
'x-1/2, y, -z-1/2'
'x, -y-1/2, z'
'-x-1/2, y-1/2, z-1/2'

loop_
_atom_site_type_symbol
_atom_site_label
_atom_site_fract_x
_atom_site_fract_y
_atom_site_fract_z
_atom_site_U_iso_or_equiv
_atom_site_adp_type
_atom_site_calc_flag
_atom_site_refinement_flags
_atom_site_occupancy
_atom_site_disorder_assembly
_atom_site_disorder_group
Cr Cr1 0.38355(3) 0.2500 0.646530(11) 0.00989(5) Uani d S 1 . .
Cl Cl1 0.57743(4) 0.2500 0.518544(17) 0.01422(6) Uani d S 1 . .
O O1 0.12221(13) 0.2500 0.61735(6) 0.01476(14) Uani d S 1 . .
O O2 0.44850(10) 0.07267(8) 0.70172(4) 0.01594(11) Uani d . 1 . .
N N1 -0.15734(17) 0.2500 0.31553(7) 0.01472(16) Uani d S 1 . .
N N2 0.11145(12) 0.09721(9) 0.39621(5) 0.01507(12) Uani d . 1 . .
C C1 0.02125(18) 0.2500 0.36969(7) 0.01107(15) Uani d S 1 . .
H H1N1 -0.218(2) 0.1568(19) 0.3047(8) 0.024(3) Uiso d . 1 . .
H H1N2 0.060(2) 0.0026(19) 0.3789(9) 0.024(3) Uiso d . 1 . .
H H2N2 0.221(2) 0.0981(19) 0.4289(9) 0.027(3) Uiso d . 1 . .

loop_
_atom_site_aniso_label
_atom_site_aniso_U_11
_atom_site_aniso_U_22
_atom_site_aniso_U_33
_atom_site_aniso_U_12
_atom_site_aniso_U_13
_atom_site_aniso_U_23
Cr1 0.01033(8) 0.00893(7) 0.01042(7) 0.000 -0.00080(5) 0.000
Cl1 0.01339(11) 0.01634(11) 0.01294(10) 0.000 0.00166(8) 0.000
O1 0.0114(3) 0.0166(3) 0.0163(3) 0.000 -0.0014(3) 0.000
O2 0.0184(3) 0.0132(2) 0.0162(2) 0.00135(19) -0.0015(2) 0.00329(18)
N1 0.0154(4) 0.0121(3) 0.0166(4) 0.000 -0.0047(3) 0.000
N2 0.0169(3) 0.0099(2) 0.0184(3) 0.0013(2) -0.0047(2) 0.0001(2)
C1 0.0120(4) 0.0106(3) 0.0106(4) 0.000 0.0014(3) 0.000

loop_
_atom_type_symbol
_atom_type_description
_atom_type_scat_dispersion_real
_atom_type_scat_dispersion_imag
_atom_type_scat_source
C C 0.0033 0.0016 'International Tables Vol C Tables 4.2.6.8 and 6.1.1.4'
H H 0.0000 0.0000 'International Tables Vol C Tables 4.2.6.8 and 6.1.1.4'
N N 0.0061 0.0033 'International Tables Vol C Tables 4.2.6.8 and 6.1.1.4'
O O 0.0106 0.0060 'International Tables Vol C Tables 4.2.6.8 and 6.1.1.4'
Cl Cl 0.1484 0.1585 'International Tables Vol C Tables 4.2.6.8 and 6.1.1.4'
Cr Cr 0.3209 0.6236 'International Tables Vol C Tables 4.2.6.8 and 6.1.1.4'

loop_
_geom_angle_atom_site_label_1
_geom_angle_atom_site_label_2
_geom_angle_atom_site_label_3
_geom_angle_site_symmetry_1
_geom_angle_site_symmetry_3
_geom_angle
_geom_angle_publ_flag
O2 Cr1 O2 . 7_565 112.06(4) ?
O2 Cr1 O1 . . 111.47(3) ?
O2 Cr1 O1 7_565 . 111.47(3) ?
O2 Cr1 Cl1 . . 107.66(2) ?
O2 Cr1 Cl1 7_565 . 107.66(2) ?
O1 Cr1 Cl1 . . 106.21(3) ?
C1 N1 H1N1 . . 118.5(9) ?
C1 N2 H1N2 . . 120.7(9) ?
C1 N2 H2N2 . . 119.5(10) ?
H1N2 N2 H2N2 . . 119.8(14) ?
N2 C1 N2 7_565 . 119.94(10) ?
N2 C1 N1 7_565 . 120.02(5) ?
N2 C1 N1 . . 120.02(5) ?

loop_
_geom_bond_atom_site_label_1
_geom_bond_atom_site_label_2
_geom_bond_site_symmetry_2
_geom_bond_distance
_geom_bond_publ_flag
Cr1 O2 . 1.6101(6) y
Cr1 O2 7_565 1.6102(6) y
Cr1 O1 . 1.6183(8) ?
Cr1 Cl1 . 2.2099(3) y
N1 C1 . 1.3310(14) ?
N1 H1N1 . 0.805(14) ?
N2 C1 . 1.3289(8) ?
N2 H1N2 . 0.818(14) ?
N2 H2N2 . 0.811(14) ?
C1 N2 7_565 1.3289(8) ?

loop_
_geom_hbond_atom_site_label_D
_geom_hbond_atom_site_label_H
_geom_hbond_atom_site_label_A
_geom_hbond_site_symmetry_A
_geom_hbond_distance_DH
_geom_hbond_distance_HA
_geom_hbond_distance_DA
_geom_hbond_angle_DHA
_geom_hbond_publ_flag
N1 H1N1 O2 5_556 0.806(14) 2.211(13) 2.9984(9) 165.7(12) yes
N2 H1N2 O1 3_546 0.817(14) 2.192(14) 2.9702(8) 159.4(13) yes
N2 H2N2 Cl1 . 0.812(13) 2.753(13) 3.5075(8) 155.5(13) yes
